data_6000682
loop_
_publ_author_name
'Kongshaug, K. O.'
'Fjellvag, H.'
'Lillerud, K. P.'

_publ_section_title
;
 Layered aluminophosphates II. Crystal structure and thermal behaviour of
 the layered aluminophosphate UiO-15 and its high temperature variants
;
_journal_name_full 'Journal of Materials Chemistry'
_journal_page_first 1591
_journal_page_last 1598
_journal_paper_doi 10.1039/a901407a
_journal_volume 9
_journal_year 1999
_chemical_formula_sum 'C2 H10 Al2 N2 O9 P2'
_space_group_name_H-M_alt 'P 1 21/c 1'
_cell_angle_alpha 90.000
_cell_angle_beta 113.002
_cell_angle_gamma 90.000
_cell_length_a 9.4218
_cell_length_b 6.9137
_cell_length_c 9.4082
_cell_volume 564.12
_cod_database_code 6000682

loop_
_atom_site_label
_atom_site_fract_x
_atom_site_fract_y
_atom_site_fract_z
? ? ? ?
